data_4349524
loop_
_publ_author_name
'Liu, Bo'
'Zhou, Hui-Fang'
'Hou, Lei'
'Zhu, Zhonghua'
'Wang, Yao-Yu'

_publ_section_title
;
 A chiral metal--organic framework with polar channels: unique
 interweaving six-fold helices and high CO2/CH4 separation
;
_journal_issue 10
_journal_name_full 'Inorganic Chemistry Frontiers'
_journal_page_first 1326
_journal_paper_doi 10.1039/C6QI00282J
_journal_volume 3
_journal_year 2016
_chemical_formula_sum 'C25 H25 Cu N3 O8'
_chemical_formula_weight 559.02
_space_group_IT_number 152
_space_group_name_Hall 'P 31 2"'
_space_group_name_H-M_alt 'P 31 2 1'
_symmetry_cell_setting trigonal
_symmetry_space_group_name_H-M 'P 31 2 1'
_atom_sites_solution_hydrogens geom
_atom_sites_solution_primary direct
_atom_sites_solution_secondary difmap
_audit_creation_method SHELXL-97
_audit_update_record
;
2016-07-08 deposited with the CCDC.
2016-08-26 downloaded from the CCDC.
;
_cell_angle_alpha 90.00
_cell_angle_beta 90.00
_cell_angle_gamma 120.00
_cell_formula_units_Z 6
_cell_length_a 22.4258(16)
_cell_length_b 22.4258(16)
_cell_length_c 10.9190(15)
_cell_measurement_reflns_used 7478
_cell_measurement_temperature 296(2)
_cell_measurement_theta_max 25.30
_cell_measurement_theta_min 2.60
_cell_volume 4755.6(8)
_computing_structure_refinement 'SHELXL-97 (Sheldrick, 1997)'
_computing_structure_solution 'SHELXS-97 (Sheldrick, 1990)'
_diffrn_ambient_temperature 296(2)
_diffrn_measured_fraction_theta_full 0.993
_diffrn_measured_fraction_theta_max 0.993
_diffrn_measurement_device_type 'CCD area detector'
_diffrn_measurement_method 'phi and omega scans'
_diffrn_radiation_monochromator graphite
_diffrn_radiation_source 'fine-focus sealed tube'
_diffrn_radiation_type MoK\a
_diffrn_radiation_wavelength 0.71073
_diffrn_reflns_av_R_equivalents 0.0400
_diffrn_reflns_av_sigmaI/netI 0.0424
_diffrn_reflns_limit_h_max 27
_diffrn_reflns_limit_h_min -14
_diffrn_reflns_limit_k_max 24
_diffrn_reflns_limit_k_min -27
_diffrn_reflns_limit_l_max 13
_diffrn_reflns_limit_l_min -13
_diffrn_reflns_number 25299
_diffrn_reflns_theta_full 25.99
_diffrn_reflns_theta_max 25.99
_diffrn_reflns_theta_min 1.82
_exptl_absorpt_coefficient_mu 0.732
_exptl_absorpt_correction_T_max 0.9304
_exptl_absorpt_correction_T_min 0.8857
_exptl_absorpt_correction_type multi-scan
_exptl_absorpt_process_details sadabs
_exptl_crystal_colour blue
_exptl_crystal_density_diffrn 1.171
_exptl_crystal_density_method 'not measured'
_exptl_crystal_description block
_exptl_crystal_F_000 1734
_exptl_crystal_size_max 0.17
_exptl_crystal_size_mid 0.14
_exptl_crystal_size_min 0.10
_platon_squeeze_details
;
;
_refine_diff_density_max 1.082
_refine_diff_density_min -0.514
_refine_diff_density_rms 0.117
_refine_ls_abs_structure_details 'Flack H D (1983), Acta Cryst. A39, 876-881'
_refine_ls_abs_structure_Flack 0.12(3)
_refine_ls_extinction_method none
_refine_ls_goodness_of_fit_ref 1.045
_refine_ls_hydrogen_treatment constr
_refine_ls_matrix_type full
_refine_ls_number_parameters 336
_refine_ls_number_reflns 6211
_refine_ls_number_restraints 31
_refine_ls_restrained_S_all 1.052
_refine_ls_R_factor_all 0.0875
_refine_ls_R_factor_gt 0.0803
_refine_ls_shift/su_max 0.000
_refine_ls_shift/su_mean 0.000
_refine_ls_structure_factor_coef Fsqd
_refine_ls_weighting_details 'calc w=1/[\s^2^(Fo^2^)+(0.1668P)^2^+3.0415P] where P=(Fo^2^+2Fc^2^)/3'
_refine_ls_weighting_scheme calc
_refine_ls_wR_factor_gt 0.2218
_refine_ls_wR_factor_ref 0.2286
_reflns_number_gt 5382
_reflns_number_total 6211
_reflns_threshold_expression >2sigma(I)
_cod_data_source_file c6qi00282j2.cif
_cod_data_source_block 1
_cod_original_sg_symbol_H-M P3121
_cod_database_code 4349524

loop_
_symmetry_equiv_pos_as_xyz
'x, y, z'
'-y, x-y, z+1/3'
'-x+y, -x, z+2/3'
'y, x, -z'
'-x, -x+y, -z+1/3'
'x-y, -y, -z+2/3'

loop_
_atom_site_label
_atom_site_type_symbol
_atom_site_fract_x
_atom_site_fract_y
_atom_site_fract_z
_atom_site_U_iso_or_equiv
_atom_site_adp_type
_atom_site_occupancy
_atom_site_symmetry_multiplicity
_atom_site_calc_flag
_atom_site_refinement_flags
Cu1 Cu 0.33696(4) 0.0000 0.3333 0.0347(2) Uani 1 2 d S
Cu2 Cu 0.33679(4) 0.33679(4) 0.0000 0.0368(2) Uani 1 2 d S
C1 C 0.4427(3) 0.3260(3) 0.0799(6) 0.0442(13) Uani 1 1 d .
C2 C 0.4808(3) 0.2899(3) 0.1231(6) 0.0471(13) Uani 1 1 d .
C3 C 0.4441(3) 0.2225(3) 0.1638(5) 0.0402(10) Uani 1 1 d .
H3 H 0.3962 0.1993 0.1669 0.048 Uiso 1 1 calc R
C4 C 0.4816(3) 0.1894(3) 0.2011(5) 0.0469(13) Uani 1 1 d .
C5 C 0.5505(4) 0.2221(4) 0.1851(9) 0.071(2) Uani 1 1 d .
H5 H 0.5741 0.1995 0.2079 0.085 Uiso 1 1 calc R
C6 C 0.5859(5) 0.2849(6) 0.1384(11) 0.089(3) Uani 1 1 d .
C7 C 0.5515(4) 0.3230(4) 0.1125(9) 0.067(2) Uani 1 1 d .
H7 H 0.5763 0.3690 0.0891 0.081 Uiso 1 1 calc R
C8 C 0.4408(3) 0.1169(3) 0.2461(6) 0.0456(13) Uani 1 1 d .
C9 C 0.6629(4) 0.3215(5) 0.1110(6) 0.068(2) Uani 1 1 d .
C10 C 0.7069(4) 0.3915(5) 0.1125(8) 0.074(2) Uani 1 1 d .
H10 H 0.6883 0.4199 0.1246 0.089 Uiso 1 1 calc R
C11 C 0.7715(5) 0.4194(5) 0.0983(10) 0.086(3) Uani 1 1 d .
H11 H 0.7988 0.4672 0.0986 0.103 Uiso 1 1 calc R
C12 C 0.8019(5) 0.3780(5) 0.0819(9) 0.081(2) Uani 1 1 d .
H12 H 0.8493 0.3970 0.0746 0.097 Uiso 1 1 calc R
C13 C 0.7576(4) 0.3078(5) 0.0774(8) 0.070(2) Uani 1 1 d .
C14 C 0.7825(4) 0.2585(5) 0.0500(8) 0.072(2) Uani 1 1 d .
C15 C 0.7538(5) 0.1944(5) 0.1054(11) 0.092(3) Uani 1 1 d .
H15 H 0.7187 0.1820 0.1624 0.111 Uiso 1 1 calc R
C16 C 0.7766(4) 0.1477(4) 0.0774(7) 0.0615(19) Uani 1 1 d .
C17 C 0.8340(4) 0.1679(4) 0.0006(6) 0.0553(14) Uani 1 1 d .
H17 H 0.8537 0.1402 -0.0076 0.066 Uiso 1 1 calc R
C18 C 0.8603(4) 0.2286(4) -0.0618(7) 0.0646(19) Uani 1 1 d U
C19 C 0.8363(5) 0.2769(5) -0.0306(9) 0.078(2) Uani 1 1 d U
H19 H 0.8577 0.3205 -0.0658 0.094 Uiso 1 1 calc R
C20 C 0.7482(4) 0.0813(4) 0.1494(7) 0.0567(17) Uani 1 1 d .
C21 C 0.9194(4) 0.2515(4) -0.1481(7) 0.0547(16) Uani 1 1 d .
O8 O 0.9493(2) 0.3152(3) -0.1802(4) 0.0577(11) Uani 1 1 d .
N1 N 0.6893(3) 0.2789(4) 0.0978(6) 0.0660(17) Uani 1 1 d .
O1 O 0.3759(2) 0.2896(3) 0.0870(4) 0.0533(11) Uani 1 1 d .
O2 O 0.4723(3) 0.3845(3) 0.0427(6) 0.0803(18) Uani 1 1 d .
O3 O 0.3760(2) 0.0887(2) 0.2465(5) 0.0534(10) Uani 1 1 d .
O4 O 0.4714(3) 0.0860(3) 0.2819(6) 0.0759(17) Uani 1 1 d .
O5 O 0.6870(3) 0.0535(2) 0.1832(4) 0.0622(12) Uani 1 1 d .
O6 O 0.7867(4) 0.0585(4) 0.1802(7) 0.098(2) Uani 1 1 d .
O7 O 0.9352(4) 0.2084(4) -0.1818(7) 0.097(2) Uani 1 1 d .
N2 N 0.5398(8) 0.0342(8) 0.1487(14) 0.155(5) Uani 1 1 d DU
H2A H 0.5339 0.0609 0.2031 0.186 Uiso 1 1 calc R
H2B H 0.5684 0.0214 0.1820 0.186 Uiso 1 1 calc R
C22 C 0.4697(9) -0.0303(8) 0.1203(17) 0.168(6) Uani 1 1 d DU
H22A H 0.4546 -0.0602 0.1902 0.253 Uiso 1 1 calc R
H22B H 0.4745 -0.0541 0.0514 0.253 Uiso 1 1 calc R
H22C H 0.4364 -0.0166 0.1016 0.253 Uiso 1 1 calc R
C23 C 0.5710(11) 0.0742(13) 0.033(2) 0.235(10) Uani 1 1 d DU
H23A H 0.6150 0.1135 0.0517 0.352 Uiso 1 1 calc R
H23B H 0.5412 0.0892 -0.0003 0.352 Uiso 1 1 calc R
H23C H 0.5768 0.0454 -0.0248 0.352 Uiso 1 1 calc R
C24 C 0.9240(12) 0.1628(9) 0.5520(19) 0.196(9) Uani 1 1 d DU
H24A H 0.9674 0.2050 0.5524 0.294 Uiso 1 1 calc R
H24B H 0.9279 0.1284 0.5980 0.294 Uiso 1 1 calc R
H24C H 0.8895 0.1706 0.5884 0.294 Uiso 1 1 calc R
C25 C 0.8383(11) 0.0657(10) 0.427(2) 0.205(9) Uani 1 1 d DU
H25A H 0.8229 0.0513 0.3442 0.308 Uiso 1 1 calc R
H25B H 0.8026 0.0673 0.4724 0.308 Uiso 1 1 calc R
H25C H 0.8490 0.0335 0.4643 0.308 Uiso 1 1 calc R
N3 N 0.9044(13) 0.1391(10) 0.425(2) 0.255(9) Uani 1 1 d DU
H3A H 0.9390 0.1372 0.3871 0.306 Uiso 1 1 calc R
H3B H 0.8957 0.1687 0.3837 0.306 Uiso 1 1 calc R

loop_
_atom_site_aniso_label
_atom_site_aniso_U_11
_atom_site_aniso_U_22
_atom_site_aniso_U_33
_atom_site_aniso_U_23
_atom_site_aniso_U_13
_atom_site_aniso_U_12
Cu1 0.0329(3) 0.0261(4) 0.0429(4) -0.0039(3) -0.00197(16) 0.0131(2)
Cu2 0.0346(4) 0.0346(4) 0.0471(5) -0.00229(17) 0.00229(17) 0.0217(4)
C1 0.051(3) 0.039(3) 0.051(3) -0.003(2) -0.011(3) 0.028(3)
C2 0.053(3) 0.046(3) 0.058(3) 0.005(2) -0.006(3) 0.036(3)
C3 0.035(3) 0.036(3) 0.052(3) 0.003(2) 0.000(2) 0.019(2)
C4 0.054(4) 0.048(3) 0.050(3) 0.010(3) 0.003(3) 0.034(3)
C5 0.057(4) 0.055(4) 0.104(6) 0.028(4) -0.012(4) 0.030(4)
C6 0.063(5) 0.107(8) 0.116(8) 0.033(6) 0.020(5) 0.055(5)
C7 0.050(4) 0.042(3) 0.104(6) 0.022(4) -0.012(4) 0.019(3)
C8 0.049(3) 0.043(3) 0.055(3) 0.010(3) 0.006(3) 0.032(3)
C9 0.066(5) 0.104(6) 0.038(3) -0.001(4) 0.003(3) 0.046(5)
C10 0.060(5) 0.086(6) 0.073(5) -0.013(4) -0.001(4) 0.034(4)
C11 0.074(6) 0.078(6) 0.094(7) -0.007(5) 0.020(5) 0.030(5)
C12 0.071(5) 0.089(6) 0.075(5) 0.006(5) 0.012(4) 0.035(5)
C13 0.065(5) 0.069(5) 0.071(5) 0.007(4) 0.012(4) 0.029(4)
C14 0.056(4) 0.085(5) 0.077(5) 0.016(4) 0.014(4) 0.036(4)
C15 0.075(6) 0.083(6) 0.125(8) 0.055(6) 0.052(6) 0.044(5)
C16 0.057(4) 0.067(4) 0.066(4) 0.034(4) 0.030(3) 0.035(4)
C17 0.049(3) 0.063(4) 0.055(3) 0.012(3) 0.018(3) 0.028(3)
C18 0.065(4) 0.070(5) 0.059(4) 0.016(3) 0.027(3) 0.033(4)
C19 0.062(5) 0.079(5) 0.085(6) 0.039(4) 0.025(4) 0.030(4)
C20 0.063(4) 0.048(4) 0.058(4) 0.017(3) 0.017(3) 0.027(4)
C21 0.045(4) 0.054(4) 0.058(4) 0.011(3) 0.017(3) 0.020(3)
O8 0.052(2) 0.068(3) 0.045(2) 0.008(2) 0.0135(19) 0.024(2)
N1 0.057(4) 0.083(5) 0.055(3) 0.010(3) 0.005(3) 0.033(4)
O1 0.053(3) 0.051(2) 0.068(3) 0.020(2) 0.008(2) 0.035(2)
O2 0.072(3) 0.050(3) 0.118(5) 0.007(3) -0.035(3) 0.030(3)
O3 0.040(2) 0.035(2) 0.078(3) 0.0068(18) -0.004(2) 0.0143(19)
O4 0.065(3) 0.060(3) 0.114(5) 0.037(3) 0.020(3) 0.040(3)
O5 0.076(4) 0.046(2) 0.052(2) 0.0162(19) 0.016(2) 0.022(3)
O6 0.117(6) 0.097(5) 0.100(5) 0.050(4) 0.029(4) 0.069(5)
O7 0.102(5) 0.090(4) 0.102(5) 0.024(4) 0.052(4) 0.051(4)
N2 0.200(12) 0.173(11) 0.171(10) -0.075(9) -0.098(10) 0.153(10)
C22 0.219(14) 0.181(12) 0.189(13) -0.048(11) -0.107(12) 0.162(11)
C23 0.195(17) 0.254(19) 0.248(19) -0.051(17) -0.079(17) 0.107(16)
C24 0.26(2) 0.120(11) 0.201(16) -0.045(11) 0.057(15) 0.087(13)
C25 0.23(2) 0.165(15) 0.159(14) 0.001(13) 0.009(15) 0.053(14)
N3 0.286(19) 0.180(13) 0.222(14) -0.029(12) 0.028(15) 0.059(13)

loop_
_atom_type_symbol
_atom_type_description
_atom_type_scat_dispersion_real
_atom_type_scat_dispersion_imag
_atom_type_scat_source
C C 0.0033 0.0016 'International Tables Vol C Tables 4.2.6.8 and 6.1.1.4'
H H 0.0000 0.0000 'International Tables Vol C Tables 4.2.6.8 and 6.1.1.4'
Cu Cu 0.3201 1.2651 'International Tables Vol C Tables 4.2.6.8 and 6.1.1.4'
N N 0.0061 0.0033 'International Tables Vol C Tables 4.2.6.8 and 6.1.1.4'
O O 0.0106 0.0060 'International Tables Vol C Tables 4.2.6.8 and 6.1.1.4'

loop_
_geom_angle_atom_site_label_1
_geom_angle_atom_site_label_2
_geom_angle_atom_site_label_3
_geom_angle
_geom_angle_site_symmetry_1
_geom_angle_site_symmetry_3
O8 Cu1 O8 175.3(3) 4_545 3_665
O8 Cu1 O3 91.8(2) 4_545 .
O8 Cu1 O3 88.5(2) 3_665 .
O8 Cu1 O3 88.5(2) 4_545 6
O8 Cu1 O3 91.8(2) 3_665 6
O3 Cu1 O3 173.1(3) . 6
O1 Cu2 O1 174.6(3) 4 .
O1 Cu2 O5 92.9(2) 4 3_664
O1 Cu2 O5 87.3(2) . 3_664
O1 Cu2 O5 87.3(2) 4 5_665
O1 Cu2 O5 92.9(2) . 5_665
O5 Cu2 O5 176.0(4) 3_664 5_665
O2 C1 O1 122.4(6) . .
O2 C1 C2 122.3(6) . .
O1 C1 C2 115.2(5) . .
C7 C2 C3 120.8(5) . .
C7 C2 C1 119.3(5) . .
C3 C2 C1 119.7(5) . .
C2 C3 C4 118.3(5) . .
C2 C3 H3 120.9 . .
C4 C3 H3 120.9 . .
C5 C4 C3 119.5(6) . .
C5 C4 C8 122.9(5) . .
C3 C4 C8 117.3(5) . .
C6 C5 C4 122.7(7) . .
C6 C5 H5 118.6 . .
C4 C5 H5 118.6 . .
C5 C6 C7 119.6(8) . .
C5 C6 C9 124.3(8) . .
C7 C6 C9 116.2(9) . .
C2 C7 C6 118.5(7) . .
C2 C7 H7 120.7 . .
C6 C7 H7 120.7 . .
O4 C8 O3 122.1(6) . .
O4 C8 C4 119.8(6) . .
O3 C8 C4 118.1(5) . .
N1 C9 C10 119.1(8) . .
N1 C9 C6 114.6(8) . .
C10 C9 C6 125.9(9) . .
C11 C10 C9 123.7(10) . .
C11 C10 H10 118.2 . .
C9 C10 H10 118.2 . .
C10 C11 C12 119.9(10) . .
C10 C11 H11 120.1 . .
C12 C11 H11 120.1 . .
C13 C12 C11 116.5(9) . .
C13 C12 H12 121.7 . .
C11 C12 H12 121.7 . .
N1 C13 C12 122.6(8) . .
N1 C13 C14 115.6(7) . .
C12 C13 C14 121.8(8) . .
C19 C14 C15 118.2(8) . .
C19 C14 C13 120.0(8) . .
C15 C14 C13 121.8(7) . .
C14 C15 C16 121.5(8) . .
C14 C15 H15 119.2 . .
C16 C15 H15 119.2 . .
C17 C16 C15 120.2(6) . .
C17 C16 C20 119.6(6) . .
C15 C16 C20 119.2(6) . .
C18 C17 C16 119.2(6) . .
C18 C17 H17 120.4 . .
C16 C17 H17 120.4 . .
C17 C18 C19 119.0(6) . .
C17 C18 C21 121.6(7) . .
C19 C18 C21 118.8(6) . .
C14 C19 C18 121.0(7) . .
C14 C19 H19 119.5 . .
C18 C19 H19 119.5 . .
O5 C20 O6 122.0(6) . .
O5 C20 C16 117.5(6) . .
O6 C20 C16 120.2(7) . .
O7 C21 O8 126.2(6) . .
O7 C21 C18 118.1(7) . .
O8 C21 C18 115.7(6) . .
C21 O8 Cu1 115.4(4) . 2_654
C13 N1 C9 118.0(7) . .
C1 O1 Cu2 108.8(4) . .
C8 O3 Cu1 109.1(4) . .
C20 O5 Cu2 116.9(5) . 2_655
C23 N2 C22 110.1(12) . .
C23 N2 H2A 109.6 . .
C22 N2 H2A 109.6 . .
C23 N2 H2B 109.6 . .
C22 N2 H2B 109.6 . .
H2A N2 H2B 108.2 . .
N2 C22 H22A 109.5 . .
N2 C22 H22B 109.5 . .
H22A C22 H22B 109.5 . .
N2 C22 H22C 109.5 . .
H22A C22 H22C 109.5 . .
H22B C22 H22C 109.5 . .
N2 C23 H23A 109.5 . .
N2 C23 H23B 109.5 . .
H23A C23 H23B 109.5 . .
N2 C23 H23C 109.5 . .
H23A C23 H23C 109.5 . .
H23B C23 H23C 109.5 . .
N3 C24 H24A 109.5 . .
N3 C24 H24B 109.5 . .
H24A C24 H24B 109.5 . .
N3 C24 H24C 109.5 . .
H24A C24 H24C 109.5 . .
H24B C24 H24C 109.5 . .
N3 C25 H25A 109.5 . .
N3 C25 H25B 109.5 . .
H25A C25 H25B 109.5 . .
N3 C25 H25C 109.5 . .
H25A C25 H25C 109.5 . .
H25B C25 H25C 109.5 . .
C24 N3 C25 108.9(16) . .
C24 N3 H3A 109.9 . .
C25 N3 H3A 109.9 . .
C24 N3 H3B 109.9 . .
C25 N3 H3B 109.9 . .
H3A N3 H3B 108.3 . .

loop_
_geom_bond_atom_site_label_1
_geom_bond_atom_site_label_2
_geom_bond_distance
_geom_bond_site_symmetry_2
Cu1 O8 1.942(4) 4_545
Cu1 O8 1.942(4) 3_665
Cu1 O3 1.970(4) .
Cu1 O3 1.970(4) 6
Cu2 O1 1.930(4) 4
Cu2 O1 1.930(4) .
Cu2 O5 1.942(4) 3_664
Cu2 O5 1.942(4) 5_665
C1 O2 1.208(8) .
C1 O1 1.301(8) .
C1 C2 1.517(8) .
C2 C7 1.378(10) .
C2 C3 1.384(8) .
C3 C4 1.431(8) .
C3 H3 0.9300 .
C4 C5 1.350(11) .
C4 C8 1.495(9) .
C5 C6 1.326(13) .
C5 H5 0.9300 .
C6 C7 1.438(12) .
C6 C9 1.525(12) .
C7 H7 0.9300 .
C8 O4 1.256(8) .
C8 O3 1.262(8) .
C9 N1 1.361(12) .
C9 C10 1.373(13) .
C10 C11 1.268(13) .
C10 H10 0.9300 .
C11 C12 1.413(14) .
C11 H11 0.9300 .
C12 C13 1.380(13) .
C12 H12 0.9300 .
C13 N1 1.350(11) .
C13 C14 1.497(13) .
C14 C19 1.379(12) .
C14 C15 1.385(12) .
C15 C16 1.410(12) .
C15 H15 0.9300 .
C16 C17 1.407(9) .
C16 C20 1.515(9) .
C17 C18 1.365(10) .
C17 H17 0.9300 .
C18 C19 1.468(13) .
C18 C21 1.494(9) .
C19 H19 0.9300 .
C20 O5 1.246(9) .
C20 O6 1.249(10) .
C21 O7 1.239(10) .
C21 O8 1.286(9) .
O8 Cu1 1.942(4) 2_654
O5 Cu2 1.942(4) 2_655
N2 C23 1.499(19) .
N2 C22 1.545(16) .
N2 H2A 0.9000 .
N2 H2B 0.9000 .
C22 H22A 0.9600 .
C22 H22B 0.9600 .
C22 H22C 0.9600 .
C23 H23A 0.9600 .
C23 H23B 0.9600 .
C23 H23C 0.9600 .
C24 N3 1.47(2) .
C24 H24A 0.9600 .
C24 H24B 0.9600 .
C24 H24C 0.9600 .
C25 N3 1.571(19) .
C25 H25A 0.9600 .
C25 H25B 0.9600 .
C25 H25C 0.9600 .
N3 H3A 0.9000 .
N3 H3B 0.9000 .

loop_
_platon_squeeze_void_nr
_platon_squeeze_void_average_x
_platon_squeeze_void_average_y
_platon_squeeze_void_average_z
_platon_squeeze_void_volume
_platon_squeeze_void_count_electrons
_platon_squeeze_void_content
1 0.000 0.000 -0.052 1425 281 ' '
